data_4338293
loop_
_publ_author_name
'Ibrahim, Masooma'
'Haider, Ali'
'Lan, Yanhua'
'Bassil, Bassem S.'
'Carey, Akina M.'
'Liu, Rongji'
'Zhang, Guangjin'
'Keita, Bineta'
'Li, Wenhui'
'Kostakis, George E.'
'Powell, Annie K.'
'Kortz, Ulrich'

_publ_section_title
;
 Multinuclear Cobalt(II)-Containing Heteropolytungstates: Structure,
 Magnetism, and Electrochemistry.
;
_journal_issue 10
_journal_name_full 'Inorganic chemistry'
_journal_page_first 5179
_journal_page_last 5188
_journal_paper_doi 10.1021/ic500298u
_journal_volume 53
_journal_year 2014
_chemical_formula_sum 'Co16 H168 Na32 O242 P4 Si4 W36'
_chemical_formula_weight 12574.75
_chemical_name_systematic
; 
 ? 
;
_space_group_IT_number 148
_symmetry_cell_setting rhombohedral
_symmetry_space_group_name_Hall '-R 3'
_symmetry_space_group_name_H-M 'R -3 :H'
_atom_sites_solution_primary direct
_atom_sites_solution_secondary difmap
_audit_creation_method SHELXL-97
_cell_angle_alpha 90.00
_cell_angle_beta 90.00
_cell_angle_gamma 120.00
_cell_formula_units_Z 6
_cell_length_a 24.8510(6)
_cell_length_b 24.8510(6)
_cell_length_c 60.8811(12)
_cell_measurement_reflns_used 9790
_cell_measurement_temperature 100(2)
_cell_measurement_theta_max 22.39
_cell_measurement_theta_min 3.01
_cell_volume 32561.2(13)
_computing_cell_refinement 'Bruker SAINT'
_computing_data_collection 'Bruker APEX2'
_computing_data_reduction 'Bruker SAINT'
_computing_molecular_graphics 'Bruker SHELXTL'
_computing_publication_material 'Bruker SHELXTL'
_computing_structure_refinement 'SHELXL-97 (Sheldrick, 2008)'
_computing_structure_solution 'SHELXS-97 (Sheldrick, 2008)'
_diffrn_ambient_temperature 100(2)
_diffrn_measured_fraction_theta_full 0.995
_diffrn_measured_fraction_theta_max 0.995
_diffrn_measurement_device_type 'Bruker APEX-II CCD'
_diffrn_measurement_method '\f and \w scans'
_diffrn_radiation_monochromator graphite
_diffrn_radiation_source 'fine-focus sealed tube'
_diffrn_radiation_type MoK\a
_diffrn_radiation_wavelength 0.71073
_diffrn_reflns_av_R_equivalents 0.1427
_diffrn_reflns_av_sigmaI/netI 0.0452
_diffrn_reflns_limit_h_max 26
_diffrn_reflns_limit_h_min -26
_diffrn_reflns_limit_k_max 26
_diffrn_reflns_limit_k_min -26
_diffrn_reflns_limit_l_max 64
_diffrn_reflns_limit_l_min -64
_diffrn_reflns_number 174269
_diffrn_reflns_theta_full 21.96
_diffrn_reflns_theta_max 21.96
_diffrn_reflns_theta_min 3.43
_exptl_absorpt_coefficient_mu 20.423
_exptl_absorpt_correction_T_max 0.3737
_exptl_absorpt_correction_T_min 0.0450
_exptl_absorpt_correction_type multi-scan
_exptl_absorpt_process_details SADABS
_exptl_crystal_colour pink
_exptl_crystal_density_diffrn 3.848
_exptl_crystal_density_method 'not measured'
_exptl_crystal_description plate
_exptl_crystal_F_000 34008
_exptl_crystal_size_max 0.40
_exptl_crystal_size_mid 0.35
_exptl_crystal_size_min 0.06
_refine_diff_density_max 2.324
_refine_diff_density_min -2.123
_refine_diff_density_rms 0.465
_refine_ls_extinction_method none
_refine_ls_goodness_of_fit_ref 1.003
_refine_ls_matrix_type full
_refine_ls_number_parameters 501
_refine_ls_number_reflns 8821
_refine_ls_number_restraints 0
_refine_ls_restrained_S_all 1.003
_refine_ls_R_factor_all 0.1225
_refine_ls_R_factor_gt 0.0934
_refine_ls_shift/su_max 0.000
_refine_ls_shift/su_mean 0.000
_refine_ls_structure_factor_coef Fsqd
_refine_ls_weighting_details 'calc w=1/[\s^2^(Fo^2^)+(0.1000P)^2^+20000.0000P] where P=(Fo^2^+2Fc^2^)/3'
_refine_ls_weighting_scheme calc
_refine_ls_wR_factor_gt 0.2554
_refine_ls_wR_factor_ref 0.2860
_reflns_number_gt 6472
_reflns_number_total 8821
_reflns_threshold_expression >2sigma(I)
_cod_data_source_file ic500298u_si_002.cif
_cod_data_source_block try
_cod_depositor_comments
;
The following automatic conversions were performed:

'_symmetry_cell_setting' value 'Rhombohedral' changed to
'rhombohedral' according to
/usr/data/users/saulius/crontab/automatic-downloads/rss-feeds/ACS/lib/dictionaries/cif_core.dic
dictionary named 'cif_core.dic' version 2.4.2 from 2011-04-26.

Automatic conversion script
Id: cif_fix_values 2281 2013-09-26 08:29:07Z andrius 

 Adding full bibliography for 4338292--4338293.cif.
;
_cod_original_sg_symbol_H-M R-3
_cod_original_formula_sum 'H168 Co16 Na32 O242 P4 Si4 W36'
_cod_database_code 4338293

loop_
_symmetry_equiv_pos_as_xyz
'x, y, z'
'-y, x-y, z'
'-x+y, -x, z'
'x+2/3, y+1/3, z+1/3'
'-y+2/3, x-y+1/3, z+1/3'
'-x+y+2/3, -x+1/3, z+1/3'
'x+1/3, y+2/3, z+2/3'
'-y+1/3, x-y+2/3, z+2/3'
'-x+y+1/3, -x+2/3, z+2/3'
'-x, -y, -z'
'y, -x+y, -z'
'x-y, x, -z'
'-x+2/3, -y+1/3, -z+1/3'
'y+2/3, -x+y+1/3, -z+1/3'
'x-y+2/3, x+1/3, -z+1/3'
'-x+1/3, -y+2/3, -z+2/3'
'y+1/3, -x+y+2/3, -z+2/3'
'x-y+1/3, x+2/3, -z+2/3'

loop_
_atom_site_label
_atom_site_type_symbol
_atom_site_fract_x
_atom_site_fract_y
_atom_site_fract_z
_atom_site_U_iso_or_equiv
_atom_site_adp_type
_atom_site_occupancy
_atom_site_symmetry_multiplicity
_atom_site_calc_flag
_atom_site_refinement_flags
W1 W -0.24208(10) 0.90497(11) 0.03458(4) 0.0704(6) Uani 1 1 d .
W2 W -0.25571(10) 0.77018(10) 0.04978(4) 0.0698(6) Uani 1 1 d .
W3 W -0.31359(10) 0.70990(9) 0.10613(4) 0.0707(6) Uani 1 1 d .
W4 W -0.34741(9) 0.79077(10) 0.14143(4) 0.0699(6) Uani 1 1 d .
W5 W -0.33093(10) 0.94188(10) 0.12343(4) 0.0709(6) Uani 1 1 d .
W6 W -0.27941(10) 0.99785(10) 0.07347(4) 0.0695(6) Uani 1 1 d .
W7 W -0.40688(11) 0.84964(13) 0.04926(5) 0.0886(8) Uani 1 1 d .
W8 W -0.45770(10) 0.79444(12) 0.10005(5) 0.0891(8) Uani 1 1 d .
W9 W -0.42235(11) 0.71263(12) 0.06475(5) 0.0886(8) Uani 1 1 d .
W10 W 0.06642(13) 0.98014(13) 0.28578(4) 0.0885(8) Uani 1 1 d .
W11 W 0.04426(10) 0.88453(10) 0.23526(4) 0.0705(6) Uani 1 1 d .
W12 W -0.10619(10) 0.83956(10) 0.23578(4) 0.0713(6) Uani 1 1 d .
Si1 Si -0.2996(6) 0.8501(6) 0.0877(2) 0.063(3) Uani 1 1 d .
Si2 Si 0.0000 1.0000 0.2374(4) 0.065(6) Uani 1 3 d S
Co1 Co -0.2025(3) 0.8399(3) 0.12755(10) 0.0568(15) Uani 1 1 d .
Co2 Co -0.1851(3) 0.9926(3) 0.10996(11) 0.0575(15) Uani 1 1 d .
Co3 Co -0.1457(3) 0.9007(3) 0.07070(10) 0.0568(15) Uani 1 1 d .
Co4 Co -0.0862(3) 0.9569(3) 0.11415(10) 0.0546(15) Uani 1 1 d .
Co5 Co 0.0000 1.0000 0.15733(17) 0.054(2) Uani 1 3 d S
Co6 Co -0.0217(3) 0.9039(3) 0.19166(10) 0.0570(15) Uani 1 1 d .
P1 P -0.0723(5) 0.8551(5) 0.1429(2) 0.052(3) Uani 1 1 d .
P2 P 0.0000 1.0000 0.0708(3) 0.053(5) Uani 1 3 d S
O1A O -0.1621(14) 0.9349(14) 0.0416(5) 0.065(8) Uiso 1 1 d .
O1T O -0.2355(19) 0.9341(19) 0.0106(7) 0.095(11) Uiso 1 1 d .
O2T O -0.2596(16) 0.7117(16) 0.0339(6) 0.074(9) Uiso 1 1 d .
O2A O -0.1747(15) 0.8169(14) 0.0552(5) 0.066(8) Uiso 1 1 d .
O3A O -0.2430(14) 0.7449(14) 0.1209(5) 0.062(8) Uiso 1 1 d .
O3T O -0.3342(18) 0.6352(18) 0.1078(6) 0.087(11) Uiso 1 1 d .
O4T O -0.3908(15) 0.7685(15) 0.1639(5) 0.069(9) Uiso 1 1 d .
O4A O -0.2695(14) 0.8177(14) 0.1508(5) 0.062(8) Uiso 1 1 d .
O5A O -0.2511(14) 0.9932(14) 0.1310(5) 0.064(8) Uiso 1 1 d .
O5T O -0.3674(17) 0.9608(17) 0.1417(6) 0.083(10) Uiso 1 1 d .
O6T O -0.2833(16) 1.0529(16) 0.0576(6) 0.074(9) Uiso 1 1 d .
O6A O -0.2078(14) 1.0385(15) 0.0882(5) 0.066(8) Uiso 1 1 d .
O7T O -0.442(2) 0.866(2) 0.0282(8) 0.119(15) Uiso 1 1 d .
O8T O -0.531(2) 0.776(2) 0.1131(8) 0.125(16) Uiso 1 1 d .
O9T O -0.472(2) 0.638(2) 0.0540(8) 0.115(14) Uiso 1 1 d .
O10D O 0.0000 1.0000 0.2646(10) 0.081(17) Uiso 1 3 d S
O10C O 0.1234(17) 1.0333(17) 0.2661(6) 0.081(10) Uiso 1 1 d .
O10B O 0.110(2) 0.969(2) 0.3057(7) 0.101(12) Uiso 1 1 d .
O10A O -0.0177(18) 0.9307(18) 0.3013(6) 0.089(11) Uiso 1 1 d .
O1S1 O -0.3716(16) 0.8145(16) 0.0783(6) 0.075(9) Uiso 1 1 d .
O1P1 O -0.0739(13) 0.8146(13) 0.1245(5) 0.053(7) Uiso 1 1 d .
O11B O 0.0313(15) 0.8728(16) 0.2077(5) 0.073(9) Uiso 1 1 d .
O11A O 0.0827(18) 0.8458(18) 0.2416(6) 0.088(11) Uiso 1 1 d .
O12C O -0.0995(14) 0.8320(14) 0.2073(5) 0.061(8) Uiso 1 1 d .
O1P2 O -0.0520(14) 0.9360(14) 0.0632(5) 0.059(8) Uiso 1 1 d .
O1S2 O -0.0543(15) 1.0137(15) 0.2293(5) 0.068(8) Uiso 1 1 d .
O12 O -0.2538(15) 0.8193(15) 0.0272(6) 0.073(9) Uiso 1 1 d .
O12B O -0.1664(19) 0.7696(19) 0.2422(7) 0.096(12) Uiso 1 1 d .
O12A O -0.1452(16) 0.8860(16) 0.2321(6) 0.076(9) Uiso 1 1 d .
O16 O -0.2482(14) 0.9646(14) 0.0520(5) 0.061(8) Uiso 1 1 d .
O17 O -0.3374(17) 0.8597(17) 0.0356(6) 0.083(10) Uiso 1 1 d .
O2S1 O -0.2817(13) 0.9211(14) 0.0956(5) 0.059(8) Uiso 1 1 d .
O2P1 O -0.0361(14) 0.8520(14) 0.1628(5) 0.060(8) Uiso 1 1 d .
O2P2 O 0.0000 1.0000 0.0963(7) 0.048(11) Uiso 1 3 d S
O23 O -0.2744(17) 0.7333(17) 0.0789(6) 0.083(10) Uiso 1 1 d .
O24C O -0.1691(14) 0.9354(14) 0.1300(5) 0.064(8) Uiso 1 1 d .
O29 O -0.3481(17) 0.7365(17) 0.0495(6) 0.082(10) Uiso 1 1 d .
O3S1 O -0.2560(13) 0.8514(13) 0.0682(5) 0.057(7) Uiso 1 1 d .
O3P1 O -0.1377(13) 0.8392(13) 0.1496(4) 0.052(7) Uiso 1 1 d .
O34O O -0.1278(13) 0.9791(13) 0.0887(5) 0.058(7) Uiso 1 1 d .
O34C O -0.1411(14) 0.8669(14) 0.1012(5) 0.063(8) Uiso 1 1 d .
O34 O -0.3590(16) 0.7116(16) 0.1317(6) 0.075(9) Uiso 1 1 d .
O39 O -0.3891(16) 0.6972(17) 0.0883(6) 0.080(10) Uiso 1 1 d .
O4P1 O -0.0375(12) 0.9252(12) 0.1348(4) 0.049(7) Uiso 1 1 d .
O4S1 O -0.2949(14) 0.8102(14) 0.1084(5) 0.062(8) Uiso 1 1 d .
O45 O -0.3331(16) 0.8752(16) 0.1384(6) 0.074(9) Uiso 1 1 d .
O48 O -0.4201(17) 0.7724(17) 0.1211(6) 0.082(10) Uiso 1 1 d .
O56C O 0.0548(14) 0.9841(14) 0.1799(5) 0.060(8) Uiso 1 1 d .
O56 O -0.3245(15) 0.9966(15) 0.0977(5) 0.066(8) Uiso 1 1 d .
O58 O -0.4063(17) 0.8773(17) 0.1070(6) 0.085(10) Uiso 1 1 d .
O67 O -0.3603(17) 0.9263(17) 0.0620(6) 0.083(10) Uiso 1 1 d .
O78 O -0.4714(17) 0.8257(17) 0.0730(6) 0.082(10) Uiso 1 1 d .
O79 O -0.4437(18) 0.7600(17) 0.0434(6) 0.087(11) Uiso 1 1 d .
O89 O -0.4833(17) 0.7152(17) 0.0836(6) 0.081(10) Uiso 1 1 d .
O101 O 0.0482(17) 0.9170(17) 0.2653(6) 0.083(10) Uiso 1 1 d .
O112 O -0.0368(17) 0.8209(17) 0.2422(6) 0.084(10) Uiso 1 1 d .
Na1 Na -0.0404(14) 0.7493(14) 0.1657(5) 0.083(8) Uiso 0.70 1 d P
Na2 Na -0.1699(15) 0.7090(14) 0.1253(5) 0.085(8) Uiso 0.70 1 d P
Na3 Na -0.0720(14) 1.0240(14) 0.0282(5) 0.082(8) Uiso 0.70 1 d P
Na4 Na -0.1782(14) 0.7649(14) 0.1814(5) 0.083(8) Uiso 0.70 1 d P
Na5 Na -0.389(3) 1.056(3) 0.0975(10) 0.066(15) Uiso 0.30 1 d P
Na6 Na -0.451(3) 0.554(3) 0.1240(12) 0.080(18) Uiso 0.30 1 d P
Na7 Na -0.153(3) 0.704(3) 0.2761(11) 0.078(18) Uiso 0.30 1 d P
Na8 Na -0.366(3) 0.771(3) 0.0104(12) 0.084(19) Uiso 0.30 1 d P
O1W O -0.1220(17) 1.0020(17) -0.0072(6) 0.085(10) Uiso 1 1 d .
O2W O -0.2554(18) 0.6056(18) 0.1285(6) 0.087(11) Uiso 1 1 d .
O3W O -0.2989(17) 1.0543(17) 0.1694(6) 0.083(10) Uiso 1 1 d .
O4W O -0.2179(19) 0.6876(19) 0.2092(7) 0.097(12) Uiso 1 1 d .
O5W O -0.1200(19) 1.0787(19) 0.0422(7) 0.096(12) Uiso 1 1 d .
O6W O -0.230(2) 0.817(2) 0.1939(7) 0.101(12) Uiso 1 1 d .
O7W O -0.166(2) 0.712(2) 0.0858(8) 0.078(13) Uiso 0.75 1 d P
O8W O -0.259(2) 0.937(2) 0.1785(8) 0.082(13) Uiso 0.75 1 d P
O9W O -0.278(2) 0.775(2) -0.0138(8) 0.089(14) Uiso 0.75 1 d P
O10W O -0.453(3) 0.992(3) 0.1253(10) 0.062(16) Uiso 0.50 1 d P
O11W O -0.056(3) 0.720(3) 0.2641(9) 0.054(14) Uiso 0.50 1 d P
O12W O -0.446(3) 0.610(3) 0.1531(9) 0.056(14) Uiso 0.50 1 d P
O13W O -0.045(3) 0.816(3) 0.2858(11) 0.074(18) Uiso 0.50 1 d P
O14W O -0.477(3) 0.645(3) 0.1185(11) 0.076(19) Uiso 0.50 1 d P
O15W O -0.608(4) 0.578(4) 0.0507(13) 0.09(2) Uiso 0.50 1 d P
O16W O -0.304(4) 0.852(3) -0.0233(12) 0.09(2) Uiso 0.50 1 d P
O17W O -0.447(4) 0.939(4) 0.0868(15) 0.11(3) Uiso 0.50 1 d P

loop_
_atom_site_aniso_label
_atom_site_aniso_U_11
_atom_site_aniso_U_22
_atom_site_aniso_U_33
_atom_site_aniso_U_23
_atom_site_aniso_U_13
_atom_site_aniso_U_12
W1 0.0733(14) 0.0772(14) 0.0650(13) -0.0035(11) -0.0101(11) 0.0407(12)
W2 0.0690(13) 0.0633(13) 0.0712(14) -0.0088(10) -0.0090(11) 0.0285(11)
W3 0.0641(13) 0.0530(12) 0.0824(15) -0.0005(10) 0.0003(11) 0.0198(10)
W4 0.0550(12) 0.0613(12) 0.0855(15) 0.0048(11) 0.0075(11) 0.0231(10)
W5 0.0580(12) 0.0720(14) 0.0894(16) 0.0028(11) 0.0068(11) 0.0375(11)
W6 0.0645(13) 0.0752(14) 0.0794(15) 0.0019(11) -0.0037(11) 0.0429(11)
W7 0.0662(14) 0.0967(18) 0.1025(19) -0.0086(14) -0.0214(13) 0.0404(13)
W8 0.0529(13) 0.0903(17) 0.115(2) -0.0007(15) -0.0028(13) 0.0291(12)
W9 0.0624(14) 0.0792(16) 0.1045(19) -0.0125(14) -0.0164(13) 0.0206(12)
W10 0.1017(18) 0.1008(18) 0.0635(14) 0.0042(13) -0.0079(13) 0.0511(16)
W11 0.0727(14) 0.0672(13) 0.0732(14) 0.0104(11) -0.0021(11) 0.0362(11)
W12 0.0709(14) 0.0645(13) 0.0765(15) 0.0134(11) 0.0112(11) 0.0324(11)
Si1 0.052(7) 0.057(8) 0.075(9) 0.001(7) -0.001(7) 0.025(6)
Si2 0.064(9) 0.064(9) 0.067(15) 0.000 0.000 0.032(4)
Co1 0.057(4) 0.049(3) 0.063(4) -0.002(3) 0.000(3) 0.026(3)
Co2 0.053(4) 0.055(4) 0.067(4) 0.001(3) 0.004(3) 0.029(3)
Co3 0.057(4) 0.055(4) 0.060(4) 0.001(3) -0.002(3) 0.030(3)
Co4 0.046(3) 0.055(3) 0.063(4) -0.002(3) -0.003(3) 0.025(3)
Co5 0.057(4) 0.057(4) 0.049(6) 0.000 0.000 0.0283(19)
Co6 0.052(3) 0.050(3) 0.067(4) 0.004(3) 0.003(3) 0.024(3)
P1 0.047(6) 0.049(6) 0.058(7) 0.000(5) 0.000(5) 0.024(5)
P2 0.049(7) 0.049(7) 0.061(13) 0.000 0.000 0.024(3)

loop_
_atom_type_symbol
_atom_type_description
_atom_type_scat_dispersion_real
_atom_type_scat_dispersion_imag
_atom_type_scat_source
O O 0.0106 0.0060 'International Tables Vol C Tables 4.2.6.8 and 6.1.1.4'
H H 0.0000 0.0000 'International Tables Vol C Tables 4.2.6.8 and 6.1.1.4'
Na Na 0.0362 0.0249 'International Tables Vol C Tables 4.2.6.8 and 6.1.1.4'
Si Si 0.0817 0.0704 'International Tables Vol C Tables 4.2.6.8 and 6.1.1.4'
P P 0.1023 0.0942 'International Tables Vol C Tables 4.2.6.8 and 6.1.1.4'
Co Co 0.3494 0.9721 'International Tables Vol C Tables 4.2.6.8 and 6.1.1.4'
W W -0.8490 6.8722 'International Tables Vol C Tables 4.2.6.8 and 6.1.1.4'

loop_
_geom_angle_atom_site_label_1
_geom_angle_atom_site_label_2
_geom_angle_atom_site_label_3
_geom_angle
_geom_angle_site_symmetry_1
_geom_angle_site_symmetry_3
O1T W1 O1A 100.8(18) . .
O1T W1 O16 100.6(17) . .
O1A W1 O16 92.9(14) . .
O1T W1 O12 101.5(17) . .
O1A W1 O12 92.0(14) . .
O16 W1 O12 156.0(13) . .
O1T W1 O17 95.9(18) . .
O1A W1 O17 163.2(14) . .
O16 W1 O17 83.6(14) . .
O12 W1 O17 85.0(14) . .
O1T W1 O3S1 173.9(16) . .
O1A W1 O3S1 81.2(12) . .
O16 W1 O3S1 84.9(11) . .
O12 W1 O3S1 72.6(12) . .
O17 W1 O3S1 82.1(13) . .
O1T W1 Na8 83.7(19) . .
O1A W1 Na8 139.0(15) . .
O16 W1 Na8 126.7(15) . .
O12 W1 Na8 47.7(15) . .
O17 W1 Na8 43.3(16) . .
O3S1 W1 Na8 91.0(14) . .
O2T W2 O2A 102.9(15) . .
O2T W2 O12 96.5(15) . .
O2A W2 O12 93.4(15) . .
O2T W2 O23 102.4(16) . .
O2A W2 O23 93.7(15) . .
O12 W2 O23 157.7(15) . .
O2T W2 O29 94.2(15) . .
O2A W2 O29 162.8(14) . .
O12 W2 O29 85.2(15) . .
O23 W2 O29 81.8(15) . .
O2T W2 O3S1 173.7(13) . .
O2A W2 O3S1 80.6(12) . .
O12 W2 O3S1 78.0(13) . .
O23 W2 O3S1 82.3(13) . .
O29 W2 O3S1 82.3(13) . .
O2T W2 Na8 84.9(16) . .
O2A W2 Na8 136.5(15) . .
O12 W2 Na8 43.1(16) . .
O23 W2 Na8 126.7(16) . .
O29 W2 Na8 45.0(15) . .
O3S1 W2 Na8 89.0(13) . .
O3T W3 O3A 101.3(16) . .
O3T W3 O23 102.8(17) . .
O3A W3 O23 93.7(15) . .
O3T W3 O34 96.8(17) . .
O3A W3 O34 91.4(14) . .
O23 W3 O34 158.3(15) . .
O3T W3 O39 96.5(17) . .
O3A W3 O39 162.3(14) . .
O23 W3 O39 82.7(15) . .
O34 W3 O39 86.0(14) . .
O3T W3 O4S1 171.3(15) . .
O3A W3 O4S1 79.8(12) . .
O23 W3 O4S1 85.7(14) . .
O34 W3 O4S1 74.4(13) . .
O39 W3 O4S1 82.6(13) . .
O4T W4 O4A 105.2(15) . .
O4T W4 O45 100.1(15) . .
O4A W4 O45 92.6(14) . .
O4T W4 O34 99.9(15) . .
O4A W4 O34 93.4(14) . .
O45 W4 O34 156.8(14) . .
O4T W4 O48 94.1(15) . .
O4A W4 O48 160.6(14) . .
O45 W4 O48 81.3(14) . .
O34 W4 O48 85.6(14) . .
O4T W4 O4S1 173.2(14) . .
O4A W4 O4S1 78.9(12) . .
O45 W4 O4S1 85.0(13) . .
O34 W4 O4S1 74.2(13) . .
O48 W4 O4S1 82.2(13) . .
O5T W5 O5A 101.1(16) . .
O5T W5 O45 98.4(16) . .
O5A W5 O45 92.0(14) . .
O5T W5 O58 98.0(17) . .
O5A W5 O58 160.9(15) . .
O45 W5 O58 86.2(15) . .
O5T W5 O56 101.6(16) . .
O5A W5 O56 92.0(13) . .
O45 W5 O56 158.4(14) . .
O58 W5 O56 83.1(14) . .
O5T W5 O2S1 174.6(15) . .
O5A W5 O2S1 80.1(12) . .
O45 W5 O2S1 86.8(13) . .
O58 W5 O2S1 80.9(13) . .
O56 W5 O2S1 73.0(12) . .
O6T W6 O6A 105.6(15) . .
O6T W6 O56 100.8(15) . .
O6A W6 O56 91.9(14) . .
O6T W6 O16 99.0(14) . .
O6A W6 O16 94.8(14) . .
O56 W6 O16 156.5(13) . .
O6T W6 O67 94.6(15) . .
O6A W6 O67 159.8(15) . .
O56 W6 O67 86.1(14) . .
O16 W6 O67 79.9(14) . .
O6T W6 O2S1 175.7(14) . .
O6A W6 O2S1 77.3(13) . .
O56 W6 O2S1 75.9(12) . .
O16 W6 O2S1 83.7(12) . .
O67 W6 O2S1 82.7(13) . .
O7T W7 O17 101(2) . .
O7T W7 O67 102(2) . .
O17 W7 O67 89.4(16) . .
O7T W7 O79 97(2) . .
O17 W7 O79 86.8(16) . .
O67 W7 O79 160.9(16) . .
O7T W7 O78 100.6(19) . .
O17 W7 O78 158.5(16) . .
O67 W7 O78 89.9(15) . .
O79 W7 O78 86.9(15) . .
O7T W7 O1S1 172.1(19) . .
O17 W7 O1S1 83.7(14) . .
O67 W7 O1S1 84.7(14) . .
O79 W7 O1S1 76.2(14) . .
O78 W7 O1S1 74.8(13) . .
O7T W7 Na8 87(2) . .
O17 W7 Na8 41.7(17) . .
O67 W7 Na8 130.9(17) . .
O79 W7 Na8 49.5(16) . .
O78 W7 Na8 136.4(16) . .
O1S1 W7 Na8 92.1(14) . .
O48 W8 O8T 102(2) . .
O48 W8 O58 90.1(16) . .
O8T W8 O58 103(2) . .
O48 W8 O78 160.8(16) . .
O8T W8 O78 96.9(19) . .
O58 W8 O78 84.7(16) . .
O48 W8 O89 90.9(15) . .
O8T W8 O89 100.7(19) . .
O58 W8 O89 155.4(16) . .
O78 W8 O89 86.3(15) . .
O48 W8 O1S1 84.9(14) . .
O8T W8 O1S1 171.6(18) . .
O58 W8 O1S1 81.0(14) . .
O78 W8 O1S1 76.1(14) . .
O89 W8 O1S1 74.6(13) . .
O9T W9 O39 103.3(19) . .
O9T W9 O29 102.4(19) . .
O39 W9 O29 88.7(16) . .
O9T W9 O89 95.8(19) . .
O39 W9 O89 89.2(16) . .
O29 W9 O89 161.7(15) . .
O9T W9 O79 97.1(19) . .
O39 W9 O79 159.3(16) . .
O29 W9 O79 90.1(15) . .
O89 W9 O79 85.5(15) . .
O9T W9 O1S1 169.4(18) . .
O39 W9 O1S1 83.8(14) . .
O29 W9 O1S1 85.4(14) . .
O89 W9 O1S1 76.3(14) . .
O79 W9 O1S1 75.5(14) . .
O9T W9 Na8 90.6(19) . .
O39 W9 Na8 134.1(16) . .
O29 W9 Na8 45.4(16) . .
O89 W9 Na8 133.3(16) . .
O79 W9 Na8 47.7(16) . .
O1S1 W9 Na8 89.9(14) . .
O10B W10 O10C 104.8(18) . .
O10B W10 O101 103.6(18) . .
O10C W10 O101 86.7(16) . .
O10B W10 O10A 93.9(18) . 2_675
O10C W10 O10A 90.0(16) . 2_675
O101 W10 O10A 162.5(16) . 2_675
O10B W10 O10A 96.4(18) . .
O10C W10 O10A 158.2(16) . .
O101 W10 O10A 93.4(16) . .
O10A W10 O10A 83(2) 2_675 .
O10B W10 O10D 169.4(19) . .
O10C W10 O10D 81.9(14) . .
O101 W10 O10D 84.8(15) . .
O10A W10 O10D 77.7(15) 2_675 .
O10A W10 O10D 76.4(14) . .
O11A W11 O11B 103.6(17) . .
O11A W11 O112 98.2(17) . .
O11B W11 O112 92.6(16) . .
O11A W11 O12A 100.4(17) . 2_675
O11B W11 O12A 94.5(15) . 2_675
O112 W11 O12A 157.9(15) . 2_675
O11A W11 O101 95.4(17) . .
O11B W11 O101 160.8(16) . .
O112 W11 O101 87.1(15) . .
O12A W11 O101 79.4(15) 2_675 .
O11A W11 O1S2 174.8(15) . 2_675
O11B W11 O1S2 79.7(14) . 2_675
O112 W11 O1S2 77.5(14) . 2_675
O12A W11 O1S2 83.2(13) 2_675 2_675
O101 W11 O1S2 81.5(13) . 2_675
O12B W12 O12C 101.7(17) . .
O12B W12 O12A 101.6(18) . .
O12C W12 O12A 93.2(15) . .
O12B W12 O10C 97.4(18) . 3_465
O12C W12 O10C 160.8(15) . 3_465
O12A W12 O10C 82.6(15) . 3_465
O12B W12 O112 97.9(18) . .
O12C W12 O112 91.6(14) . .
O12A W12 O112 158.5(15) . .
O10C W12 O112 86.1(15) 3_465 .
O12B W12 O1S2 171.8(16) . 2_675
O12C W12 O1S2 80.8(13) . 2_675
O12A W12 O1S2 86.0(13) . 2_675
O10C W12 O1S2 80.3(13) 3_465 2_675
O112 W12 O1S2 74.1(13) . 2_675
O3S1 Si1 O1S1 107.3(18) . .
O3S1 Si1 O2S1 112.1(17) . .
O1S1 Si1 O2S1 108.2(17) . .
O3S1 Si1 O4S1 109.3(17) . .
O1S1 Si1 O4S1 109.0(18) . .
O2S1 Si1 O4S1 110.8(17) . .
O1S2 Si2 O1S2 111.2(13) . 2_675
O1S2 Si2 O1S2 111.2(13) . 3_465
O1S2 Si2 O1S2 111.2(13) 2_675 3_465
O1S2 Si2 O10D 107.6(14) . .
O1S2 Si2 O10D 107.6(14) 2_675 .
O1S2 Si2 O10D 107.6(14) 3_465 .
O4A Co1 O3A 87.8(12) . .
O4A Co1 O34C 172.0(12) . .
O3A Co1 O34C 94.4(12) . .
O4A Co1 O24C 93.8(12) . .
O3A Co1 O24C 171.4(12) . .
O34C Co1 O24C 82.9(12) . .
O4A Co1 O3P1 94.6(11) . .
O3A Co1 O3P1 93.1(11) . .
O34C Co1 O3P1 93.0(11) . .
O24C Co1 O3P1 95.3(11) . .
O4A Co1 O4S1 73.8(12) . .
O3A Co1 O4S1 72.9(11) . .
O34C Co1 O4S1 99.5(11) . .
O24C Co1 O4S1 99.4(11) . .
O3P1 Co1 O4S1 161.7(11) . .
O6A Co2 O24C 172.6(13) . .
O6A Co2 O34O 95.2(12) . .
O24C Co2 O34O 82.7(12) . .
O6A Co2 O5A 87.5(13) . .
O24C Co2 O5A 93.8(12) . .
O34O Co2 O5A 172.2(12) . .
O6A Co2 O1P1 95.0(12) . 3_465
O24C Co2 O1P1 92.3(12) . 3_465
O34O Co2 O1P1 94.5(11) . 3_465
O5A Co2 O1P1 92.5(12) . 3_465
O6A Co2 O2S1 73.1(12) . .
O24C Co2 O2S1 100.3(12) . .
O34O Co2 O2S1 99.9(11) . .
O5A Co2 O2S1 73.9(11) . .
O1P1 Co2 O2S1 161.9(11) 3_465 .
O2A Co3 O34C 93.6(12) . .
O2A Co3 O1A 88.9(12) . .
O34C Co3 O1A 171.5(12) . .
O2A Co3 O1P2 94.4(12) . .
O34C Co3 O1P2 95.2(12) . .
O1A Co3 O1P2 92.7(12) . .
O2A Co3 O34O 172.2(12) . .
O34C Co3 O34O 83.0(12) . .
O1A Co3 O34O 93.5(12) . .
O1P2 Co3 O34O 92.9(12) . .
O2A Co3 O3S1 73.7(11) . .
O34C Co3 O3S1 97.6(11) . .
O1A Co3 O3S1 75.3(11) . .
O1P2 Co3 O3S1 163.0(11) . .
O34O Co3 O3S1 99.7(11) . .
O34C Co4 O24C 82.4(12) . .
O34C Co4 O34O 82.0(12) . .
O24C Co4 O34O 81.6(12) . .
O34C Co4 O2P2 107.2(11) . .
O24C Co4 O2P2 166.2(9) . .
O34O Co4 O2P2 89.7(12) . .
O34C Co4 O4P1 90.7(11) . .
O24C Co4 O4P1 107.5(11) . .
O34O Co4 O4P1 167.5(11) . .
O2P2 Co4 O4P1 82.8(11) . .
O34C Co4 O4P1 166.2(11) . 3_465
O24C Co4 O4P1 89.7(11) . 3_465
O34O Co4 O4P1 108.1(11) . 3_465
O2P2 Co4 O4P1 82.7(11) . 3_465
O4P1 Co4 O4P1 80.9(14) . 3_465
O4P1 Co5 O4P1 82.5(11) . 3_465
O4P1 Co5 O4P1 82.5(11) . 2_675
O4P1 Co5 O4P1 82.5(11) 3_465 2_675
O4P1 Co5 O56C 107.5(11) . .
O4P1 Co5 O56C 166.6(11) 3_465 .
O4P1 Co5 O56C 89.8(11) 2_675 .
O4P1 Co5 O56C 166.6(11) . 2_675
O4P1 Co5 O56C 89.8(11) 3_465 2_675
O4P1 Co5 O56C 107.5(11) 2_675 2_675
O56C Co5 O56C 82.0(12) . 2_675
O4P1 Co5 O56C 89.8(11) . 3_465
O4P1 Co5 O56C 107.5(11) 3_465 3_465
O4P1 Co5 O56C 166.6(11) 2_675 3_465
O56C Co5 O56C 82.0(12) . 3_465
O56C Co5 O56C 82.0(12) 2_675 3_465
O11B Co6 O56C 94.2(13) . .
O11B Co6 O56C 170.5(13) . 3_465
O56C Co6 O56C 83.6(16) . 3_465
O11B Co6 O12C 87.4(13) . .
O56C Co6 O12C 171.1(12) . .
O56C Co6 O12C 93.4(12) 3_465 .
O11B Co6 O2P1 96.3(13) . .
O56C Co6 O2P1 95.4(12) . .
O56C Co6 O2P1 93.1(12) 3_465 .
O12C Co6 O2P1 93.1(12) . .
O11B Co6 O1S2 71.3(12) . 2_675
O56C Co6 O1S2 98.5(12) . 2_675
O56C Co6 O1S2 99.8(11) 3_465 2_675
O12C Co6 O1S2 73.7(11) . 2_675
O2P1 Co6 O1S2 161.9(12) . 2_675
O1P1 P1 O3P1 111.2(16) . .
O1P1 P1 O2P1 112.2(17) . .
O3P1 P1 O2P1 110.6(17) . .
O1P1 P1 O4P1 108.7(16) . .
O3P1 P1 O4P1 107.0(16) . .
O2P1 P1 O4P1 106.9(16) . .
O1P1 P1 Na2 43.5(12) . .
O3P1 P1 Na2 73.0(12) . .
O2P1 P1 Na2 108.7(13) . .
O4P1 P1 Na2 141.7(13) . .
O1P1 P1 Na4 108.8(13) . .
O3P1 P1 Na4 43.1(12) . .
O2P1 P1 Na4 72.6(13) . .
O4P1 P1 Na4 139.1(12) . .
Na2 P1 Na4 66.9(8) . .
O1P1 P1 Na1 73.9(12) . .
O3P1 P1 Na1 108.7(13) . .
O2P1 P1 Na1 43.0(13) . .
O4P1 P1 Na1 140.1(12) . .
Na2 P1 Na1 67.5(8) . .
Na4 P1 Na1 67.1(8) . .
O1P2 P2 O1P2 111.2(13) 3_465 .
O1P2 P2 O1P2 111.2(13) 3_465 2_675
O1P2 P2 O1P2 111.2(13) . 2_675
O1P2 P2 O2P2 107.7(13) 3_465 .
O1P2 P2 O2P2 107.7(13) . .
O1P2 P2 O2P2 107.7(13) 2_675 .
O1P2 P2 Na3 108.7(15) 3_465 2_675
O1P2 P2 Na3 43.5(13) . 2_675
O1P2 P2 Na3 72.7(14) 2_675 2_675
O2P2 P2 Na3 140.4(6) . 2_675
O1P2 P2 Na3 72.7(14) 3_465 3_465
O1P2 P2 Na3 108.7(15) . 3_465
O1P2 P2 Na3 43.5(13) 2_675 3_465
O2P2 P2 Na3 140.4(6) . 3_465
Na3 P2 Na3 67.0(9) 2_675 3_465
O1P2 P2 Na3 43.5(13) 3_465 .
O1P2 P2 Na3 72.7(14) . .
O1P2 P2 Na3 108.7(15) 2_675 .
O2P2 P2 Na3 140.4(6) . .
Na3 P2 Na3 67.0(9) 2_675 .
Na3 P2 Na3 67.0(9) 3_465 .
W1 O1A Co3 115.7(16) . .
W1 O1A Na3 129.7(18) . .
Co3 O1A Na3 112.7(15) . .
W2 O2A Co3 117.0(16) . .
W3 O3A Co1 117.0(15) . .
W3 O3A Na2 128.4(17) . .
Co1 O3A Na2 111.8(15) . .
W3 O3T Na6 118(2) . .
W4 O4A Co1 117.6(16) . .
W5 O5A Co2 115.3(16) . .
W5 O5A Na1 128.6(17) . 3_465
Co2 O5A Na1 113.9(15) . 3_465
W6 O6T Na7 124(2) . 15_565
W6 O6A Co2 119.7(17) . .
Si2 O10D W10 123.6(13) . 2_675
Si2 O10D W10 123.6(13) . 3_465
W10 O10D W10 92.4(17) 2_675 3_465
Si2 O10D W10 123.6(13) . .
W10 O10D W10 92.4(17) 2_675 .
W10 O10D W10 92.4(17) 3_465 .
W10 O10C W12 152(2) . 2_675
W10 O10A W10 113.3(18) 3_465 .
Si1 O1S1 W7 124.8(19) . .
Si1 O1S1 W8 123.3(19) . .
W7 O1S1 W8 91.9(12) . .
Si1 O1S1 W9 123.7(19) . .
W7 O1S1 W9 92.1(12) . .
W8 O1S1 W9 91.6(12) . .
P1 O1P1 Co2 123.2(16) . 2_675
P1 O1P1 Na2 112.4(16) . .
Co2 O1P1 Na2 117.8(14) 2_675 .
W11 O11B Co6 120.0(18) . .
W11 O11A Na6 125(2) . 13_465
W12 O12C Co6 116.9(15) . .
W12 O12C Na4 128.9(17) . .
Co6 O12C Na4 112.2(15) . .
P2 O1P2 Co3 123.6(17) . .
P2 O1P2 Na3 111.4(18) . 2_675
Co3 O1P2 Na3 119.0(15) . 2_675
Si2 O1S2 W12 124.4(17) . 3_465
Si2 O1S2 W11 128.8(18) . 3_465
W12 O1S2 W11 91.7(11) 3_465 3_465
Si2 O1S2 Co6 122.8(19) . 3_465
W12 O1S2 Co6 88.6(11) 3_465 3_465
W11 O1S2 Co6 89.0(11) 3_465 3_465
W2 O12 W1 118.1(17) . .
W2 O12 Na8 109(2) . .
W1 O12 Na8 97(2) . .
W12 O12B Na7 119(2) . .
W12 O12B Na5 106(2) . 14_345
Na7 O12B Na5 123(2) . 14_345
W12 O12A W11 158(2) . 3_465
W1 O16 W6 159.2(18) . .
W7 O17 W1 148(2) . .
W7 O17 Na8 109(2) . .
W1 O17 Na8 102(2) . .
Si1 O2S1 W6 126.2(16) . .
Si1 O2S1 W5 124.3(16) . .
W6 O2S1 W5 92.3(10) . .
Si1 O2S1 Co2 123.1(16) . .
W6 O2S1 Co2 90.0(10) . .
W5 O2S1 Co2 90.7(10) . .
P1 O2P1 Co6 123.6(17) . .
P1 O2P1 Na1 112.3(17) . .
Co6 O2P1 Na1 118.3(15) . .
P2 O2P2 Co4 120.4(11) . 3_465
P2 O2P2 Co4 120.4(11) . 2_675
Co4 O2P2 Co4 96.7(14) 3_465 2_675
P2 O2P2 Co4 120.4(11) . .
Co4 O2P2 Co4 96.7(14) 3_465 .
Co4 O2P2 Co4 96.7(14) 2_675 .
W3 O23 W2 158(2) . .
Co2 O24C Co4 93.3(13) . .
Co2 O24C Co1 129.7(16) . .
Co4 O24C Co1 92.3(12) . .
W9 O29 W2 150(2) . .
W9 O29 Na8 104(2) . .
W2 O29 Na8 103(2) . .
Si1 O3S1 W2 129.9(17) . .
Si1 O3S1 W1 124.0(16) . .
W2 O3S1 W1 90.6(10) . .
Si1 O3S1 Co3 123.8(16) . .
W2 O3S1 Co3 88.6(10) . .
W1 O3S1 Co3 87.7(10) . .
P1 O3P1 Co1 123.2(16) . .
P1 O3P1 Na4 112.4(16) . .
Co1 O3P1 Na4 118.1(14) . .
Co2 O34O Co3 129.6(15) . .
Co2 O34O Co4 92.9(12) . .
Co3 O34O Co4 92.6(12) . .
Co3 O34C Co4 92.4(12) . .
Co3 O34C Co1 130.0(15) . .
Co4 O34C Co1 92.1(12) . .
W3 O34 W4 118.4(17) . .
W9 O39 W3 151(2) . .
P1 O4P1 Co5 121.4(16) . .
P1 O4P1 Co4 119.2(15) . .
Co5 O4P1 Co4 97.9(11) . .
P1 O4P1 Co4 118.7(15) . 2_675
Co5 O4P1 Co4 97.8(11) . 2_675
Co4 O4P1 Co4 96.7(11) . 2_675
Si1 O4S1 W3 124.7(17) . .
Si1 O4S1 W4 126.2(17) . .
W3 O4S1 W4 92.2(11) . .
Si1 O4S1 Co1 123.1(17) . .
W3 O4S1 Co1 90.3(11) . .
W4 O4S1 Co1 89.7(11) . .
W5 O45 W4 155(2) . .
W8 O48 W4 152(2) . .
Co6 O56C Co6 129.8(15) . 2_675
Co6 O56C Co5 92.2(12) . .
Co6 O56C Co5 92.2(12) 2_675 .
W6 O56 W5 118.2(16) . .
W6 O56 Na5 121(2) . .
W5 O56 Na5 120.6(19) . .
W8 O58 W5 148(2) . .
W7 O67 W6 153(2) . .
W8 O78 W7 117.2(18) . .
W7 O79 W9 116.1(19) . .
W7 O79 Na8 97(2) . .
W9 O79 Na8 99(2) . .
W9 O89 W8 117.4(18) . .
W10 O101 W11 154(2) . .
W11 O112 W12 116.0(18) . .
O8W Na1 O5A 84.1(17) 2_675 2_675
O8W Na1 O3W 96.9(18) 2_675 2_675
O5A Na1 O3W 87.7(15) 2_675 2_675
O8W Na1 O2P1 87.3(17) 2_675 .
O5A Na1 O2P1 95.8(15) 2_675 .
O3W Na1 O2P1 174.8(18) 2_675 .
O8W Na1 O2W 89.4(18) 2_675 13_465
O5A Na1 O2W 166.1(18) 2_675 13_465
O3W Na1 O2W 81.0(15) 2_675 13_465
O2P1 Na1 O2W 96.0(15) . 13_465
O8W Na1 P1 107.1(16) 2_675 .
O5A Na1 P1 83.4(11) 2_675 .
O3W Na1 P1 153.3(15) 2_675 .
O2P1 Na1 P1 24.7(8) . .
O2W Na1 P1 110.3(13) 13_465 .
O8W Na1 Na4 129.8(17) 2_675 .
O5A Na1 Na4 131.6(14) 2_675 .
O3W Na1 Na4 115.4(14) 2_675 .
O2P1 Na1 Na4 59.4(10) . .
O2W Na1 Na4 61.4(12) 13_465 .
P1 Na1 Na4 56.5(7) . .
O8W Na1 Na2 155.3(18) 2_675 .
O5A Na1 Na2 76.5(12) 2_675 .
O3W Na1 Na2 97.4(14) 2_675 .
O2P1 Na1 Na2 79.7(11) . .
O2W Na1 Na2 112.7(14) 13_465 .
P1 Na1 Na2 56.0(7) . .
Na4 Na1 Na2 59.5(8) . .
O8W Na1 Na2 114.9(16) 2_675 13_465
O5A Na1 Na2 141.3(14) 2_675 13_465
O3W Na1 Na2 58.0(12) 2_675 13_465
O2P1 Na1 Na2 117.4(13) . 13_465
O2W Na1 Na2 33.9(11) 13_465 13_465
P1 Na1 Na2 118.6(10) . 13_465
Na4 Na1 Na2 62.3(8) . 13_465
Na2 Na1 Na2 89.7(9) . 13_465
O8W Na1 Na4 132.4(17) 2_675 13_465
O5A Na1 Na4 86.6(12) 2_675 13_465
O3W Na1 Na4 36.0(11) 2_675 13_465
O2P1 Na1 Na4 140.2(13) . 13_465
O2W Na1 Na4 88.9(13) 13_465 13_465
P1 Na1 Na4 118.0(10) . 13_465
Na4 Na1 Na4 89.7(9) . 13_465
Na2 Na1 Na4 62.2(8) . 13_465
Na2 Na1 Na4 55.3(7) 13_465 13_465
O7W Na2 O2W 96.7(18) . .
O7W Na2 O3A 84.7(17) . .
O2W Na2 O3A 88.7(16) . .
O7W Na2 O1P1 86.8(16) . .
O2W Na2 O1P1 174.2(19) . .
O3A Na2 O1P1 96.2(15) . .
O7W Na2 O4W 87.9(18) . 13_465
O2W Na2 O4W 78.4(16) . 13_465
O3A Na2 O4W 164.3(19) . 13_465
O1P1 Na2 O4W 97.1(15) . 13_465
O7W Na2 P1 106.7(15) . .
O2W Na2 P1 154.9(16) . .
O3A Na2 P1 84.6(12) . .
O1P1 Na2 P1 24.2(7) . .
O4W Na2 P1 110.8(14) 13_465 .
O7W Na2 Na4 155.9(17) . .
O2W Na2 Na4 98.1(14) . .
O3A Na2 Na4 76.8(12) . .
O1P1 Na2 Na4 80.2(11) . .
O4W Na2 Na4 113.6(14) 13_465 .
P1 Na2 Na4 56.8(7) . .
O7W Na2 Na1 128.8(16) . .
O2W Na2 Na1 114.6(15) . .
O3A Na2 Na1 132.6(14) . .
O1P1 Na2 Na1 59.8(10) . .
O4W Na2 Na1 62.1(12) 13_465 .
P1 Na2 Na1 56.5(7) . .
Na4 Na2 Na1 60.1(8) . .
O7W Na2 Na4 114.0(16) . 13_465
O2W Na2 Na4 56.8(12) . 13_465
O3A Na2 Na4 141.2(14) . 13_465
O1P1 Na2 Na4 117.5(13) . 13_465
O4W Na2 Na4 33.5(11) 13_465 13_465
P1 Na2 Na4 118.4(10) . 13_465
Na4 Na2 Na4 90.0(9) . 13_465
Na1 Na2 Na4 62.1(8) . 13_465
O7W Na2 Na1 132.1(16) . 13_465
O2W Na2 Na1 36.1(11) . 13_465
O3A Na2 Na1 86.2(12) . 13_465
O1P1 Na2 Na1 141.0(13) . 13_465
O4W Na2 Na1 88.5(13) 13_465 13_465
P1 Na2 Na1 119.1(10) . 13_465
Na4 Na2 Na1 62.4(8) . 13_465
Na1 Na2 Na1 90.3(9) . 13_465
Na4 Na2 Na1 55.7(7) 13_465 13_465
O1A Na3 O5W 84.3(16) . .
O1A Na3 O1W 87.5(15) . .
O5W Na3 O1W 95.8(17) . .
O1A Na3 O1P2 96.9(15) . 3_465
O5W Na3 O1P2 86.2(15) . 3_465
O1W Na3 O1P2 175.3(18) . 3_465
O1A Na3 O1W 163.3(18) . 11_455
O5W Na3 O1W 86.9(16) . 11_455
O1W Na3 O1W 79.3(11) . 11_455
O1P2 Na3 O1W 96.6(15) 3_465 11_455
O1A Na3 P2 84.6(11) . .
O5W Na3 P2 106.7(14) . .
O1W Na3 P2 155.2(15) . .
O1P2 Na3 P2 25.1(8) 3_465 .
O1W Na3 P2 111.5(13) 11_455 .
O1A Na3 Na3 133.1(13) . 3_465
O5W Na3 Na3 128.4(17) . 3_465
O1W Na3 Na3 116.2(11) . 3_465
O1P2 Na3 Na3 59.5(10) 3_465 3_465
O1W Na3 Na3 62.9(13) 11_455 3_465
P2 Na3 Na3 56.5(5) . 3_465
O1A Na3 Na3 77.5(14) . 2_675
O5W Na3 Na3 156.0(14) . 2_675
O1W Na3 Na3 98.9(13) . 2_675
O1P2 Na3 Na3 80.6(9) 3_465 2_675
O1W Na3 Na3 114.4(12) 11_455 2_675
P2 Na3 Na3 56.5(5) . 2_675
Na3 Na3 Na3 60.000(2) 3_465 2_675
O1A Na3 Na3 141.0(14) . 11_455
O5W Na3 Na3 113.9(14) . 11_455
O1W Na3 Na3 57.7(13) . 11_455
O1P2 Na3 Na3 117.6(11) 3_465 11_455
O1W Na3 Na3 34.3(10) 11_455 11_455
P2 Na3 Na3 118.9(7) . 11_455
Na3 Na3 Na3 62.6(5) 3_465 11_455
Na3 Na3 Na3 90.001(3) 2_675 11_455
O1A Na3 Na3 87.1(11) . 12_665
O5W Na3 Na3 132.4(15) . 12_665
O1W Na3 Na3 37.0(12) . 12_665
O1P2 Na3 Na3 141.3(11) 3_465 12_665
O1W Na3 Na3 88.5(13) 11_455 12_665
P2 Na3 Na3 118.9(7) . 12_665
Na3 Na3 Na3 90.001(1) 3_465 12_665
Na3 Na3 Na3 62.6(5) 2_675 12_665
Na3 Na3 Na3 54.8(10) 11_455 12_665
O4W Na4 O6W 95.6(18) . .
O4W Na4 O12C 87.7(16) . .
O6W Na4 O12C 83.6(16) . .
O4W Na4 O3P1 174.9(19) . .
O6W Na4 O3P1 88.3(16) . .
O12C Na4 O3P1 96.1(14) . .
O4W Na4 O3W 79.9(16) . 14_345
O6W Na4 O3W 87.4(17) . 14_345
O12C Na4 O3W 164.0(18) . 14_345
O3P1 Na4 O3W 96.9(15) . 14_345
O4W Na4 P1 153.8(16) . .
O6W Na4 P1 108.2(15) . .
O12C Na4 P1 84.3(11) . .
O3P1 Na4 P1 24.5(7) . .
O3W Na4 P1 111.1(13) 14_345 .
O4W Na4 Na2 115.4(15) . .
O6W Na4 Na2 130.0(16) . .
O12C Na4 Na2 132.7(14) . .
O3P1 Na4 Na2 59.4(10) . .
O3W Na4 Na2 62.8(12) 14_345 .
P1 Na4 Na2 56.3(7) . .
O4W Na4 Na1 97.5(14) . .
O6W Na4 Na1 155.9(17) . .
O12C Na4 Na1 76.9(12) . .
O3P1 Na4 Na1 80.1(11) . .
O3W Na4 Na1 114.7(14) 14_345 .
P1 Na4 Na1 56.4(7) . .
Na2 Na4 Na1 60.4(8) . .
O4W Na4 Na2 36.2(12) . 13_465
O6W Na4 Na2 131.2(16) . 13_465
O12C Na4 Na2 86.8(12) . 13_465
O3P1 Na4 Na2 140.4(13) . 13_465
O3W Na4 Na2 89.2(13) 14_345 13_465
P1 Na4 Na2 118.3(10) . 13_465
Na2 Na4 Na2 90.0(9) . 13_465
Na1 Na4 Na2 62.0(8) . 13_465
O4W Na4 Na1 57.9(13) . 13_465
O6W Na4 Na1 113.8(15) . 13_465
O12C Na4 Na1 141.7(14) . 13_465
O3P1 Na4 Na1 117.4(13) . 13_465
O3W Na4 Na1 34.1(10) 14_345 13_465
P1 Na4 Na1 118.4(10) . 13_465
Na2 Na4 Na1 62.2(8) . 13_465
Na1 Na4 Na1 90.3(9) . 13_465
Na2 Na4 Na1 55.7(7) 13_465 13_465
O10W Na5 O17W 67(3) . .
O10W Na5 O56 91(3) . .
O17W Na5 O56 62(3) . .
O10W Na5 O6W 60(2) . 15_565
O17W Na5 O6W 126(3) . 15_565
O56 Na5 O6W 107(2) . 15_565
O10W Na5 O12B 141(3) . 15_565
O17W Na5 O12B 139(3) . 15_565
O56 Na5 O12B 85(2) . 15_565
O6W Na5 O12B 84(2) 15_565 15_565
O10W Na5 Na6 38(2) . 2_575
O17W Na5 Na6 78(3) . 2_575
O56 Na5 Na6 126(2) . 2_575
O6W Na5 Na6 68.2(18) 15_565 2_575
O12B Na5 Na6 143(2) 15_565 2_575
O12W Na6 O10W 108(3) . 3_355
O12W Na6 O8W 72(3) . 14_345
O10W Na6 O8W 98(3) 3_355 14_345
O12W Na6 O14W 62(3) . .
O10W Na6 O14W 106(3) 3_355 .
O8W Na6 O14W 133(3) 14_345 .
O12W Na6 O3T 96(3) . .
O10W Na6 O3T 156(3) 3_355 .
O8W Na6 O3T 87(2) 14_345 .
O14W Na6 O3T 87(3) . .
O12W Na6 O11A 160(3) . 13_465
O10W Na6 O11A 85(2) 3_355 13_465
O8W Na6 O11A 91(2) 14_345 13_465
O14W Na6 O11A 131(3) . 13_465
O3T Na6 O11A 71(2) . 13_465
O12W Na6 Na5 142(3) . 3_355
O10W Na6 Na5 34.4(19) 3_355 3_355
O8W Na6 Na5 102(2) 14_345 3_355
O14W Na6 Na5 121(3) . 3_355
O3T Na6 Na5 121(2) . 3_355
O11A Na6 Na5 51.0(16) 13_465 3_355
O11W Na7 O16W 104(3) . 6_355
O11W Na7 O7W 69(3) . 13_465
O16W Na7 O7W 98(3) 6_355 13_465
O11W Na7 O13W 61(3) . .
O16W Na7 O13W 106(3) 6_355 .
O7W Na7 O13W 128(3) 13_465 .
O11W Na7 O12B 95(3) . .
O16W Na7 O12B 161(3) 6_355 .
O7W Na7 O12B 87(2) 13_465 .
O13W Na7 O12B 85(3) . .
O11W Na7 O6T 160(3) . 14_345
O16W Na7 O6T 87(3) 6_355 14_345
O7W Na7 O6T 94(2) 13_465 14_345
O13W Na7 O6T 132(3) . 14_345
O12B Na7 O6T 74(2) . 14_345
O17 Na8 O79 60(2) . .
O17 Na8 O29 73(2) . .
O79 Na8 O29 62(2) . .
O17 Na8 O9W 117(3) . .
O79 Na8 O9W 166(3) . .
O29 Na8 O9W 104(3) . .
O17 Na8 O12 65(2) . .
O79 Na8 O12 107(3) . .
O29 Na8 O12 59.0(19) . .
O9W Na8 O12 61(2) . .
O17 Na8 O16W 90(3) . .
O79 Na8 O16W 138(3) . .
O29 Na8 O16W 142(3) . .
O9W Na8 O16W 53(2) . .
O12 Na8 O16W 83(3) . .
O17 Na8 W7 29.2(12) . .
O79 Na8 W7 33.8(12) . .
O29 Na8 W7 73.6(19) . .
O9W Na8 W7 146(3) . .
O12 Na8 W7 91(2) . .
O16W Na8 W7 108(3) . .
O17 Na8 W9 70.8(19) . .
O79 Na8 W9 33.1(12) . .
O29 Na8 W9 30.3(11) . .
O9W Na8 W9 133(3) . .
O12 Na8 W9 86(2) . .
O16W Na8 W9 161(3) . .
W7 Na8 W9 56.3(11) . .
O17 Na8 W1 34.5(13) . .
O79 Na8 W1 92(2) . .
O29 Na8 W1 73.7(18) . .
O9W Na8 W1 83(2) . .
O12 Na8 W1 35.1(12) . .
O16W Na8 W1 73(2) . .
W7 Na8 W1 63.5(12) . .
W9 Na8 W1 88.6(16) . .
O17 Na8 W2 73.4(19) . .
O79 Na8 W2 91(2) . .
O29 Na8 W2 32.5(12) . .
O9W Na8 W2 76(2) . .
O12 Na8 W2 28.2(11) . .
O16W Na8 W2 110(3) . .
W7 Na8 W2 89.2(16) . .
W9 Na8 W2 62.3(12) . .
W1 Na8 W2 55.0(11) . .
Na3 O1W Na3 108.6(19) . 12_665
Na2 O2W Na1 109.9(18) . 13_465
Na1 O3W Na4 109.8(17) 3_465 15_565
Na4 O4W Na2 110.3(19) . 13_465
Na4 O6W Na5 111(2) . 14_345
Na2 O7W Na7 132(3) . 13_465
Na1 O8W Na6 131(3) 3_465 15_565
Na5 O10W Na6 108(3) . 2_575
Na7 O16W Na8 107(3) 8_564 .

loop_
_geom_bond_atom_site_label_1
_geom_bond_atom_site_label_2
_geom_bond_distance
_geom_bond_site_symmetry_2
W1 O1T 1.60(4) .
W1 O1A 1.79(3) .
W1 O16 1.89(3) .
W1 O12 2.05(3) .
W1 O17 2.05(4) .
W1 O3S1 2.37(3) .
W1 Na8 3.54(7) .
W2 O2T 1.71(3) .
W2 O2A 1.78(3) .
W2 O12 1.82(3) .
W2 O23 1.94(4) .
W2 O29 2.01(4) .
W2 O3S1 2.31(3) .
W2 Na8 3.66(7) .
W3 O3T 1.66(4) .
W3 O3A 1.77(3) .
W3 O23 1.86(4) .
W3 O34 1.94(3) .
W3 O39 2.05(4) .
W3 O4S1 2.30(3) .
W4 O4T 1.66(3) .
W4 O4A 1.80(3) .
W4 O45 1.95(3) .
W4 O34 1.93(3) .
W4 O48 2.04(4) .
W4 O4S1 2.31(3) .
W5 O5T 1.65(4) .
W5 O5A 1.80(3) .
W5 O45 1.87(3) .
W5 O58 2.02(4) .
W5 O56 2.03(3) .
W5 O2S1 2.30(3) .
W6 O6T 1.72(3) .
W6 O6A 1.79(3) .
W6 O56 1.84(3) .
W6 O16 1.91(3) .
W6 O67 2.03(4) .
W6 O2S1 2.31(3) .
W7 O7T 1.71(5) .
W7 O17 1.82(4) .
W7 O67 1.84(4) .
W7 O79 1.97(4) .
W7 O78 2.02(4) .
W7 O1S1 2.33(3) .
W7 Na8 3.52(7) .
W8 O48 1.82(4) .
W8 O8T 1.82(5) .
W8 O58 1.85(4) .
W8 O78 1.92(4) .
W8 O89 2.01(4) .
W8 O1S1 2.35(3) .
W9 O9T 1.76(5) .
W9 O39 1.79(4) .
W9 O29 1.88(4) .
W9 O89 1.92(4) .
W9 O79 1.99(4) .
W9 O1S1 2.34(3) .
W9 Na8 3.60(7) .
W10 O10B 1.75(4) .
W10 O10C 1.82(4) .
W10 O101 1.87(4) .
W10 O10A 1.98(4) 2_675
W10 O10A 2.05(4) .
W10 O10D 2.33(3) .
W11 O11A 1.71(4) .
W11 O11B 1.71(3) .
W11 O112 1.88(4) .
W11 O12A 1.95(3) 2_675
W11 O101 1.98(4) .
W11 O1S2 2.30(3) 2_675
W12 O12B 1.68(4) .
W12 O12C 1.76(3) .
W12 O12A 1.86(3) .
W12 O10C 2.01(4) 3_465
W12 O112 2.03(4) .
W12 O1S2 2.33(3) 2_675
Si1 O3S1 1.60(3) .
Si1 O1S1 1.65(4) .
Si1 O2S1 1.66(3) .
Si1 O4S1 1.65(3) .
Si2 O1S2 1.62(3) .
Si2 O1S2 1.62(3) 2_675
Si2 O1S2 1.62(3) 3_465
Si2 O10D 1.65(7) .
Co1 O4A 2.04(3) .
Co1 O3A 2.09(3) .
Co1 O34C 2.08(3) .
Co1 O24C 2.09(3) .
Co1 O3P1 2.10(3) .
Co1 O4S1 2.34(3) .
Co2 O6A 2.00(3) .
Co2 O24C 2.06(3) .
Co2 O34O 2.07(3) .
Co2 O5A 2.09(3) .
Co2 O1P1 2.12(3) 3_465
Co2 O2S1 2.33(3) .
Co3 O2A 2.06(3) .
Co3 O34C 2.07(3) .
Co3 O1A 2.09(3) .
Co3 O1P2 2.09(3) .
Co3 O34O 2.08(3) .
Co3 O3S1 2.38(3) .
Co4 O34C 2.11(3) .
Co4 O24C 2.09(3) .
Co4 O34O 2.08(3) .
Co4 O2P2 2.15(2) .
Co4 O4P1 2.15(3) .
Co4 O4P1 2.15(3) 3_465
Co5 O4P1 2.12(3) .
Co5 O4P1 2.12(3) 3_465
Co5 O4P1 2.12(3) 2_675
Co5 O56C 2.11(3) .
Co5 O56C 2.11(3) 2_675
Co5 O56C 2.11(3) 3_465
Co6 O11B 2.08(3) .
Co6 O56C 2.08(3) .
Co6 O56C 2.07(3) 3_465
Co6 O12C 2.09(3) .
Co6 O2P1 2.10(3) .
Co6 O1S2 2.38(3) 2_675
P1 O1P1 1.49(3) .
P1 O3P1 1.52(3) .
P1 O2P1 1.53(3) .
P1 O4P1 1.59(3) .
P1 Na2 3.38(3) .
P1 Na4 3.40(3) .
P1 Na1 3.40(3) .
P2 O1P2 1.54(3) 3_465
P2 O1P2 1.54(3) .
P2 O1P2 1.54(3) 2_675
P2 O2P2 1.55(5) .
P2 Na3 3.37(3) 2_675
P2 Na3 3.37(3) 3_465
P2 Na3 3.37(3) .
O1A Na3 2.37(4) .
O3A Na2 2.41(4) .
O3T Na6 2.77(8) .
O5A Na1 2.38(4) 3_465
O6T Na7 2.83(8) 15_565
O10D W10 2.33(3) 2_675
O10D W10 2.33(3) 3_465
O10C W12 2.01(4) 2_675
O10A W10 1.98(4) 3_465
O1P1 Co2 2.12(3) 2_675
O1P1 Na2 2.51(4) .
O11A Na6 2.95(8) 13_465
O12C Na4 2.41(4) .
O1P2 Na3 2.49(4) 2_675
O1S2 W12 2.33(3) 3_465
O1S2 W11 2.30(3) 3_465
O1S2 Co6 2.38(3) 3_465
O12 Na8 2.64(8) .
O12B Na7 2.75(8) .
O12B Na5 2.90(7) 14_345
O12A W11 1.95(3) 3_465
O17 Na8 2.48(8) .
O2P1 Na1 2.51(4) .
O2P2 Co4 2.15(2) 3_465
O2P2 Co4 2.15(2) 2_675
O29 Na8 2.65(8) .
O3P1 Na4 2.51(4) .
O4P1 Co4 2.15(3) 2_675
O56C Co6 2.07(3) 2_675
O56 Na5 2.67(7) .
O79 Na8 2.70(8) .
Na1 O8W 2.36(6) 2_675
Na1 O5A 2.38(4) 2_675
Na1 O3W 2.40(5) 2_675
Na1 O2W 2.52(5) 13_465
Na1 Na4 3.76(4) .
Na1 Na2 3.77(4) .
Na1 Na2 4.02(4) 13_465
Na1 Na4 4.03(4) 13_465
Na2 O7W 2.40(6) .
Na2 O2W 2.39(5) .
Na2 O4W 2.54(5) 13_465
Na2 Na4 3.74(4) .
Na2 Na4 4.03(4) 13_465
Na2 Na1 4.02(4) 13_465
Na3 O5W 2.37(5) .
Na3 O1W 2.41(5) .
Na3 O1P2 2.49(4) 3_465
Na3 O1W 2.57(5) 11_455
Na3 Na3 3.72(5) 3_465
Na3 Na3 3.72(5) 2_675
Na3 Na3 4.05(5) 11_455
Na3 Na3 4.05(5) 12_665
Na4 O4W 2.37(5) .
Na4 O6W 2.37(5) .
Na4 O3W 2.52(5) 14_345
Na4 Na2 4.03(4) 13_465
Na4 Na1 4.03(4) 13_465
Na5 O10W 2.33(9) .
Na5 O17W 2.61(11) .
Na5 O6W 2.78(7) 15_565
Na5 O12B 2.90(7) 15_565
Na5 Na6 3.93(9) 2_575
Na6 O12W 2.22(9) .
Na6 O10W 2.54(9) 3_355
Na6 O8W 2.56(9) 14_345
Na6 O14W 2.68(10) .
Na6 O11A 2.95(8) 13_465
Na6 Na5 3.93(9) 3_355
Na7 O11W 2.35(9) .
Na7 O16W 2.53(10) 6_355
Na7 O7W 2.58(8) 13_465
Na7 O13W 2.79(10) .
Na7 O6T 2.83(8) 14_345
Na8 O9W 2.60(9) .
Na8 O16W 2.75(11) .
O1W Na3 2.57(5) 12_665
O2W Na1 2.52(5) 13_465
O3W Na1 2.40(5) 3_465
O3W Na4 2.52(5) 15_565
O4W Na2 2.54(5) 13_465
O6W Na5 2.78(7) 14_345
O7W Na7 2.58(8) 13_465
O8W Na1 2.36(6) 3_465
O8W Na6 2.56(9) 15_565
O10W Na6 2.54(9) 2_575
O16W Na7 2.53(10) 8_564
